data_4505452
loop_
_publ_author_name
'Tarafdar, Pradip K.'
'Reddy, S. Thirupathi'
'Swamy, Musti J.'

_publ_section_title
;
 Nonclassical Odd--even Alternation in Mixed-Chain Diacylethanolamines:
 Implications of Polymorphism
;
_journal_issue 3
_journal_name_full 'Crystal Growth &amp; Design'
_journal_page_first 1132
_journal_paper_doi 10.1021/cg200698t
_journal_volume 12
_journal_year 2012
_chemical_formula_moiety 'C30 H59 N O3'
_chemical_formula_sum 'C30 H59 N O3'
_chemical_formula_weight 481.78
_chemical_name_systematic
; 
 ? 
;
_space_group_IT_number 29
_symmetry_cell_setting orthorhombic
_symmetry_space_group_name_Hall 'P 2c -2ac'
_symmetry_space_group_name_H-M 'P c a 21'
_atom_sites_solution_hydrogens geom
_atom_sites_solution_primary direct
_atom_sites_solution_secondary difmap
_audit_creation_method SHELXL-97
_cell_angle_alpha 90.00
_cell_angle_beta 90.00
_cell_angle_gamma 90.00
_cell_formula_units_Z 4
_cell_length_a 9.046(2)
_cell_length_b 4.8948(12)
_cell_length_c 69.909(17)
_cell_measurement_reflns_used 1172
_cell_measurement_temperature 298(2)
_cell_measurement_theta_max 19.16
_cell_measurement_theta_min 2.33
_cell_volume 3095.5(13)
_computing_cell_refinement 'Bruker SMART'
_computing_data_collection 'Bruker SMART'
_computing_data_reduction 'Bruker SAINT'
_computing_molecular_graphics 'Bruker SHELXTL'
_computing_publication_material 'Bruker SHELXTL'
_computing_structure_refinement 'SHELXL-97 (Sheldrick, 1997)'
_computing_structure_solution 'SHELXS-97 (Sheldrick, 1990)'
_diffrn_ambient_temperature 298(2)
_diffrn_measured_fraction_theta_full 0.978
_diffrn_measured_fraction_theta_max 0.978
_diffrn_measurement_device_type 'CCD area detector'
_diffrn_measurement_method 'phi and omega scans'
_diffrn_radiation_monochromator graphite
_diffrn_radiation_source 'fine-focus sealed tube'
_diffrn_radiation_type MoK\a
_diffrn_radiation_wavelength 0.71073
_diffrn_reflns_av_R_equivalents 0.0577
_diffrn_reflns_av_sigmaI/netI 0.0785
_diffrn_reflns_limit_h_max 10
_diffrn_reflns_limit_h_min -10
_diffrn_reflns_limit_k_max 5
_diffrn_reflns_limit_k_min -5
_diffrn_reflns_limit_l_max 61
_diffrn_reflns_limit_l_min -83
_diffrn_reflns_number 12678
_diffrn_reflns_theta_full 25.00
_diffrn_reflns_theta_max 25.00
_diffrn_reflns_theta_min 1.75
_exptl_absorpt_coefficient_mu 0.064
_exptl_absorpt_correction_T_max 0.9949
_exptl_absorpt_correction_T_min 0.9809
_exptl_absorpt_correction_type empirical
_exptl_crystal_colour colorless
_exptl_crystal_density_diffrn 1.034
_exptl_crystal_density_method 'not measured'
_exptl_crystal_description plate
_exptl_crystal_F_000 1080
_exptl_crystal_size_max 0.30
_exptl_crystal_size_mid 0.25
_exptl_crystal_size_min 0.08
_refine_diff_density_max 0.145
_refine_diff_density_min -0.109
_refine_diff_density_rms 0.029
_refine_ls_abs_structure_details 'Flack H D (1983), Acta Cryst. A39, 876-881'
_refine_ls_abs_structure_Flack -2(2)
_refine_ls_extinction_method none
_refine_ls_goodness_of_fit_ref 0.959
_refine_ls_hydrogen_treatment mixed
_refine_ls_matrix_type full
_refine_ls_number_parameters 313
_refine_ls_number_reflns 4641
_refine_ls_number_restraints 1
_refine_ls_restrained_S_all 0.959
_refine_ls_R_factor_all 0.1271
_refine_ls_R_factor_gt 0.0597
_refine_ls_shift/su_max 0.001
_refine_ls_shift/su_mean 0.000
_refine_ls_structure_factor_coef Fsqd
_refine_ls_weighting_details 'calc w=1/[\s^2^(Fo^2^)+(0.0536P)^2^+0.0000P] where P=(Fo^2^+2Fc^2^)/3'
_refine_ls_weighting_scheme calc
_refine_ls_wR_factor_gt 0.1166
_refine_ls_wR_factor_ref 0.1445
_reflns_number_gt 2453
_reflns_number_total 4641
_reflns_threshold_expression >2sigma(I)
_cod_data_source_file cg200698t_si_002.cif
_cod_data_source_block new
_cod_depositor_comments
;
The following automatic conversions were performed:

'_symmetry_cell_setting' value 'Orthorhombic' changed to
'orthorhombic' according to
/home/saulius/struct/CIF-dictionaries/cif_core.dic dictionary named
'cif_core.dic' version 2.4.1 from 2010-06-29.

Automatic conversion script
Id: cif_fix_values 1715 2011-07-08 13:25:40Z adriana 
;
_cod_original_cell_volume 3095.4(13)
_cod_original_sg_symbol_H-M Pca2(1)
_cod_database_code 4505452

loop_
_symmetry_equiv_pos_as_xyz
'x, y, z'
'-x, -y, z+1/2'
'-x+1/2, y, z+1/2'
'x+1/2, -y, z'

loop_
_atom_site_label
_atom_site_type_symbol
_atom_site_fract_x
_atom_site_fract_y
_atom_site_fract_z
_atom_site_U_iso_or_equiv
_atom_site_adp_type
_atom_site_occupancy
_atom_site_symmetry_multiplicity
_atom_site_calc_flag
_atom_site_refinement_flags
C9 C 0.0577(5) 0.1749(8) 0.63374(5) 0.0626(12) Uani 1 1 d .
H9A H 0.0433 -0.0203 0.6353 0.075 Uiso 1 1 calc R
H9B H 0.1474 0.2015 0.6264 0.075 Uiso 1 1 calc R
C23 C -0.0689(4) 0.1924(7) 0.39714(5) 0.0457(10) Uani 1 1 d .
H23A H -0.1564 0.2216 0.3894 0.055 Uiso 1 1 calc R
H23B H -0.0552 -0.0034 0.3984 0.055 Uiso 1 1 calc R
C11 C -0.0896(5) 0.1640(8) 0.60309(6) 0.0653(12) Uani 1 1 d .
H11A H 0.0028 0.1828 0.5962 0.078 Uiso 1 1 calc R
H11B H -0.1084 -0.0298 0.6047 0.078 Uiso 1 1 calc R
C7 C 0.2092(5) 0.1892(9) 0.66422(6) 0.0613(12) Uani 1 1 d .
H7A H 0.1971 -0.0069 0.6655 0.074 Uiso 1 1 calc R
H7B H 0.2978 0.2209 0.6567 0.074 Uiso 1 1 calc R
C25 C 0.0884(4) 0.1959(8) 0.36694(5) 0.0496(10) Uani 1 1 d .
H25A H 0.0007 0.2305 0.3593 0.060 Uiso 1 1 calc R
H25B H 0.0998 -0.0005 0.3680 0.060 Uiso 1 1 calc R
C27 C 0.2445(5) 0.1950(8) 0.33656(5) 0.0566(11) Uani 1 1 d .
H27A H 0.1562 0.2301 0.3291 0.068 Uiso 1 1 calc R
H27B H 0.2555 -0.0015 0.3376 0.068 Uiso 1 1 calc R
C24 C 0.0641(4) 0.3104(7) 0.38655(5) 0.0465(10) Uani 1 1 d .
H24A H 0.0515 0.5066 0.3855 0.056 Uiso 1 1 calc R
H24B H 0.1521 0.2777 0.3941 0.056 Uiso 1 1 calc R
C5 C 0.3640(5) 0.1932(9) 0.69476(6) 0.0614(12) Uani 1 1 d .
H5A H 0.3531 -0.0035 0.6957 0.074 Uiso 1 1 calc R
H5B H 0.4531 0.2297 0.6875 0.074 Uiso 1 1 calc R
C8 C 0.0788(5) 0.3002(9) 0.65325(6) 0.0678(13) Uani 1 1 d .
H8A H 0.0910 0.4959 0.6518 0.081 Uiso 1 1 calc R
H8B H -0.0101 0.2701 0.6607 0.081 Uiso 1 1 calc R
O2 O -0.2339(4) 0.1604(9) 0.57583(5) 0.1330(17) Uani 1 1 d .
C26 C 0.2223(4) 0.3113(8) 0.35639(5) 0.0532(11) Uani 1 1 d .
H26A H 0.2113 0.5079 0.3554 0.064 Uiso 1 1 calc R
H26B H 0.3102 0.2755 0.3639 0.064 Uiso 1 1 calc R
C22 C -0.0965(4) 0.3107(7) 0.41686(5) 0.0443(10) Uani 1 1 d .
H22A H -0.0095 0.2805 0.4247 0.053 Uiso 1 1 calc R
H22B H -0.1102 0.5066 0.4157 0.053 Uiso 1 1 calc R
C12 C -0.2091(6) 0.2814(11) 0.59136(7) 0.0751(15) Uani 1 1 d .
C21 C -0.2294(4) 0.1913(8) 0.42703(5) 0.0442(10) Uani 1 1 d .
H21A H -0.2162 -0.0048 0.4281 0.053 Uiso 1 1 calc R
H21B H -0.3166 0.2231 0.4193 0.053 Uiso 1 1 calc R
C6 C 0.2324(5) 0.3072(9) 0.68376(6) 0.0623(12) Uani 1 1 d .
H6A H 0.1438 0.2762 0.6913 0.075 Uiso 1 1 calc R
H6B H 0.2450 0.5032 0.6825 0.075 Uiso 1 1 calc R
C10 C -0.0713(5) 0.2898(8) 0.62247(6) 0.0668(12) Uani 1 1 d .
H10A H -0.1614 0.2618 0.6297 0.080 Uiso 1 1 calc R
H10B H -0.0575 0.4852 0.6210 0.080 Uiso 1 1 calc R
C3 C 0.5150(5) 0.1915(9) 0.72529(6) 0.0668(12) Uani 1 1 d .
H3A H 0.5038 -0.0051 0.7263 0.080 Uiso 1 1 calc R
H3B H 0.6038 0.2271 0.7179 0.080 Uiso 1 1 calc R
C4 C 0.3834(5) 0.3059(8) 0.71448(6) 0.0653(12) Uani 1 1 d .
H4A H 0.2945 0.2689 0.7218 0.078 Uiso 1 1 calc R
H4B H 0.3941 0.5026 0.7136 0.078 Uiso 1 1 calc R
C13 C -0.3519(6) 0.2467(13) 0.56320(7) 0.111(2) Uani 1 1 d .
H13A H -0.4254 0.1033 0.5622 0.133 Uiso 1 1 calc R
H13B H -0.3995 0.4083 0.5684 0.133 Uiso 1 1 calc R
C29 C 0.4000(5) 0.1928(9) 0.30593(6) 0.0708(13) Uani 1 1 d .
H29A H 0.4108 -0.0039 0.3069 0.085 Uiso 1 1 calc R
H29B H 0.3125 0.2295 0.2983 0.085 Uiso 1 1 calc R
C28 C 0.3770(5) 0.3082(8) 0.32581(6) 0.0613(12) Uani 1 1 d .
H28A H 0.3659 0.5048 0.3248 0.074 Uiso 1 1 calc R
H28B H 0.4652 0.2731 0.3333 0.074 Uiso 1 1 calc R
C20 C -0.2564(4) 0.3083(7) 0.44695(5) 0.0422(9) Uani 1 1 d .
H20A H -0.1696 0.2757 0.4548 0.051 Uiso 1 1 calc R
H20B H -0.2695 0.5044 0.4459 0.051 Uiso 1 1 calc R
C17 C -0.5567(4) 0.1837(7) 0.48599(5) 0.0417(9) Uani 1 1 d .
H17A H -0.5488 -0.0138 0.4865 0.050 Uiso 1 1 calc R
H17B H -0.6409 0.2277 0.4780 0.050 Uiso 1 1 calc R
C30 C 0.5333(6) 0.3080(10) 0.29569(7) 0.0964(17) Uani 1 1 d .
H30A H 0.5197 0.5004 0.2937 0.145 Uiso 1 1 calc R
H30B H 0.5448 0.2183 0.2836 0.145 Uiso 1 1 calc R
H30C H 0.6201 0.2786 0.3033 0.145 Uiso 1 1 calc R
C19 C -0.3900(4) 0.1876(7) 0.45690(5) 0.0400(9) Uani 1 1 d .
H19A H -0.4766 0.2219 0.4491 0.048 Uiso 1 1 calc R
H19B H -0.3771 -0.0088 0.4577 0.048 Uiso 1 1 calc R
C2 C 0.5352(5) 0.3066(10) 0.74505(6) 0.0759(14) Uani 1 1 d .
H2A H 0.4473 0.2670 0.7525 0.091 Uiso 1 1 calc R
H2B H 0.5440 0.5036 0.7441 0.091 Uiso 1 1 calc R
C16 C -0.5859(4) 0.2906(7) 0.50606(5) 0.0395(9) Uani 1 1 d .
H16A H -0.5841 0.4887 0.5059 0.047 Uiso 1 1 calc R
H16B H -0.6838 0.2336 0.5101 0.047 Uiso 1 1 calc R
C1 C 0.6695(5) 0.1966(10) 0.75572(7) 0.0969(18) Uani 1 1 d .
H1A H 0.6574 0.0042 0.7579 0.145 Uiso 1 1 calc R
H1B H 0.6787 0.2888 0.7678 0.145 Uiso 1 1 calc R
H1C H 0.7568 0.2274 0.7482 0.145 Uiso 1 1 calc R
C18 C -0.4186(4) 0.2965(7) 0.47669(5) 0.0426(9) Uani 1 1 d .
H18A H -0.4268 0.4938 0.4760 0.051 Uiso 1 1 calc R
H18B H -0.3343 0.2537 0.4847 0.051 Uiso 1 1 calc R
O1 O -0.2840(6) 0.4591(11) 0.59552(8) 0.204(3) Uani 1 1 d .
C14 C -0.2937(5) 0.3044(9) 0.54511(6) 0.0702(13) Uani 1 1 d .
H14A H -0.2381 0.1473 0.5407 0.084 Uiso 1 1 calc R
H14B H -0.2256 0.4567 0.5462 0.084 Uiso 1 1 calc R
N1 N -0.4069(4) 0.3716(6) 0.53097(5) 0.0510(9) Uani 1 1 d .
C15 C -0.4732(4) 0.1885(7) 0.52035(5) 0.0391(8) Uani 1 1 d .
O3 O -0.4464(3) -0.0577(5) 0.52203(4) 0.0638(7) Uani 1 1 d .
H1 H -0.420(4) 0.546(7) 0.5283(5) 0.061(12) Uiso 1 1 d .

loop_
_atom_site_aniso_label
_atom_site_aniso_U_11
_atom_site_aniso_U_22
_atom_site_aniso_U_33
_atom_site_aniso_U_23
_atom_site_aniso_U_13
_atom_site_aniso_U_12
C9 0.066(3) 0.065(3) 0.057(3) 0.003(2) -0.014(2) 0.016(2)
C23 0.049(2) 0.049(2) 0.038(2) 0.000(2) 0.0121(19) 0.002(2)
C11 0.074(3) 0.066(3) 0.056(3) -0.002(2) -0.016(2) 0.012(2)
C7 0.065(3) 0.068(3) 0.051(3) 0.003(2) -0.003(2) 0.008(2)
C25 0.050(3) 0.056(2) 0.043(3) 0.001(2) 0.010(2) -0.001(2)
C27 0.059(3) 0.060(3) 0.051(3) 0.003(2) 0.010(2) 0.005(2)
C24 0.044(2) 0.048(2) 0.048(3) -0.001(2) 0.007(2) 0.001(2)
C5 0.069(3) 0.068(3) 0.047(3) 0.002(2) -0.001(2) -0.003(2)
C8 0.069(3) 0.067(3) 0.067(3) 0.003(3) -0.011(2) 0.000(3)
O2 0.140(3) 0.193(4) 0.066(3) -0.038(3) -0.054(2) 0.102(3)
C26 0.050(2) 0.055(3) 0.055(3) 0.000(2) 0.017(2) -0.002(2)
C22 0.049(2) 0.040(2) 0.043(3) -0.005(2) 0.0095(19) 0.001(2)
C12 0.065(3) 0.098(4) 0.062(4) -0.022(3) -0.008(3) 0.020(3)
C21 0.050(2) 0.049(2) 0.033(2) 0.010(2) 0.0034(18) -0.002(2)
C6 0.066(3) 0.064(3) 0.057(3) 0.006(3) -0.008(2) 0.003(2)
C10 0.058(3) 0.069(3) 0.073(3) -0.001(3) -0.009(2) 0.001(2)
C3 0.065(3) 0.084(3) 0.051(3) -0.001(3) -0.010(2) -0.003(3)
C4 0.060(3) 0.068(3) 0.068(3) -0.005(3) -0.011(2) 0.002(3)
C13 0.094(4) 0.184(6) 0.054(4) 0.007(4) -0.018(3) 0.063(4)
C29 0.077(3) 0.089(3) 0.046(3) -0.010(2) 0.015(2) 0.008(3)
C28 0.061(3) 0.067(3) 0.056(3) 0.007(2) 0.019(2) 0.004(3)
C20 0.047(2) 0.039(2) 0.041(2) -0.003(2) 0.0081(18) 0.0032(19)
C17 0.045(2) 0.0432(19) 0.037(2) -0.0052(18) 0.0016(18) -0.0035(19)
C30 0.084(4) 0.130(5) 0.075(4) 0.006(3) 0.023(3) 0.000(4)
C19 0.040(2) 0.044(2) 0.036(2) 0.0022(19) 0.0032(18) 0.0061(19)
C2 0.065(3) 0.095(4) 0.068(3) -0.002(3) -0.013(3) -0.001(3)
C16 0.040(2) 0.042(2) 0.036(2) 0.0010(18) 0.0085(17) 0.0019(18)
C1 0.090(4) 0.138(5) 0.063(4) 0.012(3) -0.029(3) -0.006(3)
C18 0.041(2) 0.044(2) 0.043(2) 0.0035(19) 0.0089(18) -0.0034(18)
O1 0.210(5) 0.221(5) 0.181(5) -0.129(4) -0.128(4) 0.156(5)
C14 0.087(3) 0.063(3) 0.061(3) 0.000(3) -0.012(3) 0.007(3)
N1 0.069(2) 0.0391(19) 0.044(2) 0.0069(16) -0.0140(18) 0.0081(17)
C15 0.041(2) 0.0331(18) 0.043(2) 0.004(2) 0.0041(19) 0.0017(17)
O3 0.0846(18) 0.0308(13) 0.0759(19) 0.0019(14) -0.0048(17) 0.0059(13)

loop_
_atom_type_symbol
_atom_type_description
_atom_type_scat_dispersion_real
_atom_type_scat_dispersion_imag
_atom_type_scat_source
C C 0.0033 0.0016 'International Tables Vol C Tables 4.2.6.8 and 6.1.1.4'
H H 0.0000 0.0000 'International Tables Vol C Tables 4.2.6.8 and 6.1.1.4'
N N 0.0061 0.0033 'International Tables Vol C Tables 4.2.6.8 and 6.1.1.4'
O O 0.0106 0.0060 'International Tables Vol C Tables 4.2.6.8 and 6.1.1.4'

loop_
_geom_angle_atom_site_label_1
_geom_angle_atom_site_label_2
_geom_angle_atom_site_label_3
_geom_angle
C8 C9 C10 114.6(4)
C22 C23 C24 115.2(3)
C12 C11 C10 115.1(4)
C6 C7 C8 115.8(4)
C24 C25 C26 114.9(3)
C26 C27 C28 114.9(4)
C25 C24 C23 114.7(3)
C4 C5 C6 115.0(4)
C7 C8 C9 114.3(4)
C12 O2 C13 121.4(4)
C27 C26 C25 114.2(3)
C21 C22 C23 114.2(3)
O1 C12 O2 118.3(5)
O1 C12 C11 126.3(5)
O2 C12 C11 115.3(5)
C22 C21 C20 114.2(3)
C7 C6 C5 115.4(4)
C11 C10 C9 113.7(4)
C2 C3 C4 114.5(4)
C5 C4 C3 114.5(4)
C14 C13 O2 109.5(4)
C30 C29 C28 113.9(4)
C29 C28 C27 115.2(4)
C19 C20 C21 113.6(3)
C18 C17 C16 114.5(3)
C18 C19 C20 114.9(3)
C3 C2 C1 114.5(4)
C15 C16 C17 112.3(3)
C19 C18 C17 114.1(3)
C13 C14 N1 113.2(4)
C15 N1 C14 123.4(3)
O3 C15 N1 121.6(3)
O3 C15 C16 121.2(3)
N1 C15 C16 117.2(3)

loop_
_geom_bond_atom_site_label_1
_geom_bond_atom_site_label_2
_geom_bond_distance
C9 C8 1.508(5)
C9 C10 1.516(5)
C23 C22 1.516(4)
C23 C24 1.527(4)
C11 C12 1.473(6)
C11 C10 1.497(5)
C7 C6 1.498(5)
C7 C8 1.508(5)
C25 C24 1.497(5)
C25 C26 1.527(5)
C27 C26 1.512(5)
C27 C28 1.519(5)
C5 C4 1.495(5)
C5 C6 1.523(5)
O2 C12 1.257(5)
O2 C13 1.448(5)
C22 C21 1.515(5)
C12 O1 1.140(5)
C21 C20 1.525(4)
C3 C2 1.503(5)
C3 C4 1.517(5)
C13 C14 1.398(6)
C29 C30 1.512(6)
C29 C28 1.515(5)
C20 C19 1.514(4)
C17 C18 1.513(4)
C17 C16 1.521(4)
C19 C18 1.505(4)
C2 C1 1.524(6)
C16 C15 1.513(5)
C14 N1 1.461(5)
N1 C15 1.309(4)
C15 O3 1.235(3)

loop_
_cod_related_entry_id
_cod_related_entry_database
_cod_related_entry_code
1 ChemSpider 30661517
